data_4504672
loop_
_publ_author_name
'Shin, Dong Mok'
'Lee, In Su'
'Chung, Young Keun'

_publ_section_title
;
 Rational Synthesis and Characterization of Robust Microporous
 Metal&#x2212;Organic Frameworks with Base Functionality
;
_journal_issue 5
_journal_name_full 'Crystal Growth &amp; Design'
_journal_page_first 1059
_journal_paper_doi 10.1021/cg0504399
_journal_volume 6
_journal_year 2006
_chemical_formula_sum 'C30 H40 Co N10 O6 S2'
_chemical_formula_weight 759.77
_chemical_name_systematic
; 
 ? 
;
_space_group_IT_number 56
_symmetry_cell_setting orthorhombic
_symmetry_space_group_name_Hall '-P 2ab 2ac'
_symmetry_space_group_name_H-M 'P c c n'
_atom_sites_solution_hydrogens geom
_atom_sites_solution_primary direct
_atom_sites_solution_secondary difmap
_audit_creation_method SHELXL-97
_cell_angle_alpha 90.00
_cell_angle_beta 90.00
_cell_angle_gamma 90.00
_cell_formula_units_Z 4
_cell_length_a 15.7210(10)
_cell_length_b 15.8280(10)
_cell_length_c 15.4140(10)
_cell_measurement_reflns_used 4829
_cell_measurement_temperature 293(2)
_cell_measurement_theta_max 27.485
_cell_measurement_theta_min 0.998
_cell_volume 3835.5(4)
_computing_cell_refinement 'HKL Scalepack (Otwinowski & Minor 1997)'
_computing_data_collection 'Collect (Nonius BV, 1997-2000)'
_computing_data_reduction 'HKL Denzo and Scalepack (Otwinowski & Minor 1997)'
_computing_structure_refinement 'SHELXL-97 (Sheldrick, 1997)'
_computing_structure_solution 'SHELXS-97 (Sheldrick, 1990)'
_diffrn_ambient_temperature 293(2)
_diffrn_detector_area_resol_mean 9
_diffrn_measured_fraction_theta_full 0.995
_diffrn_measured_fraction_theta_max 0.995
_diffrn_measurement_device '95mm CCD camera on \k-goniostat'
_diffrn_measurement_device_type KappaCCD
_diffrn_measurement_method CCD
_diffrn_radiation_monochromator 'horizonally mounted graphite crystal'
_diffrn_radiation_source 'fine-focus sealed tube'
_diffrn_radiation_type MoK\a
_diffrn_radiation_wavelength 0.71073
_diffrn_reflns_av_R_equivalents 0.0397
_diffrn_reflns_av_sigmaI/netI 0.0471
_diffrn_reflns_limit_h_max 20
_diffrn_reflns_limit_h_min -20
_diffrn_reflns_limit_k_max 20
_diffrn_reflns_limit_k_min -20
_diffrn_reflns_limit_l_max 20
_diffrn_reflns_limit_l_min -19
_diffrn_reflns_number 8294
_diffrn_reflns_theta_full 27.51
_diffrn_reflns_theta_max 27.51
_diffrn_reflns_theta_min 2.94
_exptl_absorpt_coefficient_mu 0.609
_exptl_absorpt_correction_T_max 0.8880
_exptl_absorpt_correction_T_min 0.7929
_exptl_absorpt_correction_type none
_exptl_crystal_colour red
_exptl_crystal_density_diffrn 1.316
_exptl_crystal_density_method 'not measured'
_exptl_crystal_description rod
_exptl_crystal_F_000 1588
_exptl_crystal_size_max 0.40
_exptl_crystal_size_mid 0.20
_exptl_crystal_size_min 0.20
_refine_diff_density_max 0.697
_refine_diff_density_min -0.510
_refine_diff_density_rms 0.102
_refine_ls_extinction_coef 0.0024(15)
_refine_ls_extinction_expression Fc^*^=kFc[1+0.001xFc^2^\l^3^/sin(2\q)]^-1/4^
_refine_ls_extinction_method SHELXL
_refine_ls_goodness_of_fit_ref 1.101
_refine_ls_hydrogen_treatment mixed
_refine_ls_matrix_type full
_refine_ls_number_parameters 188
_refine_ls_number_reflns 4391
_refine_ls_number_restraints 10
_refine_ls_restrained_S_all 1.105
_refine_ls_R_factor_all 0.1484
_refine_ls_R_factor_gt 0.0950
_refine_ls_shift/su_max 0.001
_refine_ls_shift/su_mean 0.000
_refine_ls_structure_factor_coef Fsqd
_refine_ls_weighting_details 'calc w=1/[\s^2^(Fo^2^)+(0.1569P)^2^+6.0103P] where P=(Fo^2^+2Fc^2^)/3'
_refine_ls_weighting_scheme calc
_refine_ls_wR_factor_gt 0.2958
_refine_ls_wR_factor_ref 0.3308
_reflns_number_gt 2435
_reflns_number_total 4391
_reflns_threshold_expression >2sigma(I)
_cod_data_source_file cg0504399si20050824_103419.cif
_cod_data_source_block compound_2
_cod_depositor_comments
;
The following automatic conversions were performed:

'_symmetry_cell_setting' value 'ORTHORHOMBIC' changed to
'orthorhombic' according to
/home/saulius/struct/CIF-dictionaries/cif_core.dic dictionary named
'cif_core.dic' version 2.4.1 from 2010-06-29.

Automatic conversion script
Id: cif_fix_values 1715 2011-07-08 13:25:40Z adriana 
;
_cod_original_sg_symbol_H-M Pccn
_cod_database_code 4504672

loop_
_symmetry_equiv_pos_as_xyz
'x, y, z'
'-x+1/2, -y+1/2, z'
'x+1/2, -y, -z+1/2'
'-x, y+1/2, -z+1/2'
'-x, -y, -z'
'x-1/2, y-1/2, -z'
'-x-1/2, y, z-1/2'
'x, -y-1/2, z-1/2'

loop_
_atom_site_label
_atom_site_type_symbol
_atom_site_fract_x
_atom_site_fract_y
_atom_site_fract_z
_atom_site_U_iso_or_equiv
_atom_site_adp_type
_atom_site_occupancy
_atom_site_symmetry_multiplicity
_atom_site_calc_flag
_atom_site_refinement_flags
_atom_site_disorder_assembly
_atom_site_disorder_group
Co1 Co 0.2500 0.2500 0.74978(6) 0.0458(4) Uani 1 2 d S . .
S1 S 0.0383(3) 0.4697(3) 0.7486(2) 0.192(2) Uani 1 1 d . . .
N1 N 0.3203(3) 0.3207(3) 0.8480(3) 0.0549(12) Uani 1 1 d . A .
N2 N 0.3198(3) 0.3199(3) 0.6515(3) 0.0549(12) Uani 1 1 d . B .
N3 N 0.1571(3) 0.3416(3) 0.7498(3) 0.0628(13) Uani 1 1 d . . .
C1 C 0.3695(4) 0.2835(4) 0.9068(4) 0.0719(18) Uani 1 1 d . . .
H1 H 0.3669 0.2250 0.9122 0.086 Uiso 1 1 calc R . .
C2 C 0.4239(4) 0.3272(4) 0.9599(4) 0.0729(18) Uani 1 1 d . A .
H2 H 0.4570 0.2986 1.0003 0.087 Uiso 1 1 calc R . .
C3 C 0.4290(4) 0.4129(4) 0.9531(4) 0.0681(17) Uani 1 1 d . . .
C4 C 0.3764(4) 0.4531(4) 0.8945(4) 0.0763(17) Uani 0.50 1 d P A 1
H4 H 0.3769 0.5117 0.8891 0.092 Uiso 0.50 1 calc PR A 1
NC4 N 0.3764(4) 0.4531(4) 0.8945(4) 0.0763(17) Uani 0.50 1 d P A 2
C5 C 0.3238(4) 0.4051(4) 0.8450(4) 0.0675(17) Uani 1 1 d . . .
H5 H 0.2878 0.4327 0.8064 0.081 Uiso 1 1 calc R A 1
C6 C 0.4905(5) 0.4594(5) 1.0051(4) 0.079(2) Uani 1 1 d . . .
H6 H 0.5187 0.4300 1.0488 0.095 Uiso 1 1 calc R . .
C7 C 0.2825(4) 0.3691(4) 0.5928(4) 0.0712(18) Uani 1 1 d . . .
H7 H 0.2237 0.3661 0.5872 0.085 Uiso 1 1 calc R . .
C8 C 0.3263(4) 0.4244(5) 0.5397(4) 0.0744(19) Uani 1 1 d . B .
H8 H 0.2974 0.4583 0.5001 0.089 Uiso 1 1 calc R . .
C9 C 0.4122(4) 0.4283(4) 0.5466(4) 0.0672(17) Uani 1 1 d . . .
C10 C 0.4537(4) 0.3762(4) 0.6039(4) 0.0746(17) Uani 0.50 1 d P B 1
H10 H 0.5127 0.3772 0.6085 0.090 Uiso 0.50 1 calc PR B 1
NC10 N 0.4537(4) 0.3762(4) 0.6039(4) 0.0746(17) Uani 0.50 1 d P B 2
C11 C 0.4065(4) 0.3231(4) 0.6538(4) 0.0673(17) Uani 1 1 d . . .
H11 H 0.4348 0.2870 0.6915 0.081 Uiso 1 1 calc R B 1
C12 C 0.4588(5) 0.4903(5) 0.4935(4) 0.076(2) Uani 1 1 d . . .
H12 H 0.4299 0.5174 0.4488 0.091 Uiso 1 1 calc R . .
C13 C 0.1078(5) 0.3944(5) 0.7488(4) 0.0723(18) Uani 1 1 d . . .
O1A O 0.1321(10) 0.7134(13) 0.4035(13) 0.320(8) Uiso 1 1 d D . .
C1A C 0.1249(19) 0.749(3) 0.4759(17) 0.71(7) Uiso 1 1 d D . .
N1A N 0.1445(17) 0.730(2) 0.5596(19) 0.92(7) Uiso 1 1 d D . .
C2A C 0.182(3) 0.659(2) 0.596(4) 0.57(3) Uiso 1 1 d D . .
C3A C 0.121(2) 0.794(2) 0.617(2) 0.379(18) Uiso 1 1 d D . .
O2 O 0.2028(16) 0.6434(19) 0.941(2) 0.434(14) Uiso 1 1 d . . .
O3 O 0.123(3) 0.774(3) 0.222(2) 0.51(2) Uiso 1 1 d . . .

loop_
_atom_site_aniso_label
_atom_site_aniso_U_11
_atom_site_aniso_U_22
_atom_site_aniso_U_33
_atom_site_aniso_U_23
_atom_site_aniso_U_13
_atom_site_aniso_U_12
Co1 0.0487(6) 0.0483(6) 0.0404(6) 0.000 0.000 -0.0212(4)
S1 0.244(5) 0.219(4) 0.113(2) -0.015(2) -0.019(2) 0.163(4)
N1 0.060(3) 0.060(3) 0.045(2) -0.005(2) -0.006(2) -0.030(2)
N2 0.060(3) 0.062(3) 0.042(2) 0.001(2) 0.003(2) -0.025(2)
N3 0.059(3) 0.060(3) 0.070(3) 0.003(2) -0.001(2) -0.011(2)
C1 0.091(5) 0.072(4) 0.052(3) 0.005(3) -0.013(3) -0.034(4)
C2 0.091(4) 0.078(4) 0.050(3) 0.003(3) -0.019(3) -0.031(4)
C3 0.075(4) 0.086(4) 0.043(3) -0.016(3) -0.005(3) -0.030(4)
C4 0.075(4) 0.068(3) 0.085(4) -0.017(3) -0.015(3) -0.017(3)
NC4 0.075(4) 0.068(3) 0.085(4) -0.017(3) -0.015(3) -0.017(3)
C5 0.068(4) 0.062(4) 0.072(4) -0.015(3) -0.007(3) -0.019(3)
C6 0.085(5) 0.092(5) 0.059(4) -0.010(4) -0.012(3) -0.035(4)
C7 0.068(4) 0.094(5) 0.051(3) 0.016(3) -0.006(3) -0.033(4)
C8 0.079(4) 0.092(5) 0.052(3) 0.025(3) -0.003(3) -0.028(4)
C9 0.084(4) 0.072(4) 0.046(3) 0.006(3) 0.013(3) -0.029(3)
C10 0.071(4) 0.077(4) 0.076(4) 0.008(3) 0.019(3) -0.018(3)
NC10 0.071(4) 0.077(4) 0.076(4) 0.008(3) 0.019(3) -0.018(3)
C11 0.059(3) 0.065(3) 0.079(4) 0.007(3) 0.014(3) -0.020(3)
C12 0.091(5) 0.079(4) 0.057(4) 0.009(3) 0.020(4) -0.030(4)
C13 0.088(5) 0.084(5) 0.045(3) -0.001(3) 0.000(3) 0.007(4)

loop_
_atom_type_symbol
_atom_type_description
_atom_type_scat_dispersion_real
_atom_type_scat_dispersion_imag
_atom_type_scat_source
C C 0.0033 0.0016 'International Tables Vol C Tables 4.2.6.8 and 6.1.1.4'
H H 0.0000 0.0000 'International Tables Vol C Tables 4.2.6.8 and 6.1.1.4'
Co Co 0.3494 0.9721 'International Tables Vol C Tables 4.2.6.8 and 6.1.1.4'
N N 0.0061 0.0033 'International Tables Vol C Tables 4.2.6.8 and 6.1.1.4'
O O 0.0106 0.0060 'International Tables Vol C Tables 4.2.6.8 and 6.1.1.4'
S S 0.1246 0.1234 'International Tables Vol C Tables 4.2.6.8 and 6.1.1.4'

loop_
_geom_angle_atom_site_label_1
_geom_angle_atom_site_label_2
_geom_angle_atom_site_label_3
_geom_angle
_geom_angle_site_symmetry_1
_geom_angle_site_symmetry_3
N3 Co1 N3 180.0(3) 2 .
N3 Co1 N2 89.97(19) 2 2
N3 Co1 N2 90.04(19) . 2
N3 Co1 N2 90.04(19) 2 .
N3 Co1 N2 89.97(19) . .
N2 Co1 N2 91.6(2) 2 .
N3 Co1 N1 90.10(19) 2 .
N3 Co1 N1 89.88(19) . .
N2 Co1 N1 179.70(17) 2 .
N2 Co1 N1 88.11(17) . .
N3 Co1 N1 89.88(19) 2 2
N3 Co1 N1 90.10(19) . 2
N2 Co1 N1 88.11(17) 2 2
N2 Co1 N1 179.70(16) . 2
N1 Co1 N1 92.2(2) . 2
C1 N1 C5 116.3(5) . .
C1 N1 Co1 122.7(4) . .
C5 N1 Co1 120.5(4) . .
C7 N2 C11 115.8(5) . .
C7 N2 Co1 123.4(4) . .
C11 N2 Co1 120.4(4) . .
C13 N3 Co1 177.6(6) . .
N1 C1 C2 123.1(6) . .
C3 C2 C1 119.6(6) . .
C2 C3 C4 118.3(5) . .
C2 C3 C6 120.0(7) . .
C4 C3 C6 121.7(6) . .
C5 C4 C3 118.3(6) . .
N1 C5 C4 124.3(6) . .
C6 C6 C3 124.9(9) 5_667 .
N2 C7 C8 123.7(6) . .
C9 C8 C7 118.5(6) . .
C8 C9 C10 119.8(5) . .
C8 C9 C12 118.8(7) . .
C10 C9 C12 121.4(6) . .
C11 C10 C9 118.4(6) . .
C10 C11 N2 123.6(6) . .
C12 C12 C9 123.2(9) 5_666 .
N3 C13 S1 179.3(7) . .
O1A C1A N1A 137(4) . .
C1A N1A C3A 113(2) . .
C1A N1A C2A 131(3) . .
C3A N1A C2A 116(2) . .

loop_
_geom_bond_atom_site_label_1
_geom_bond_atom_site_label_2
_geom_bond_distance
_geom_bond_site_symmetry_2
Co1 N3 2.058(6) 2
Co1 N3 2.058(6) .
Co1 N2 2.173(4) 2
Co1 N2 2.173(4) .
Co1 N1 2.184(4) .
Co1 N1 2.184(4) 2
S1 C13 1.617(9) .
N1 C1 1.328(8) .
N1 C5 1.338(8) .
N2 C7 1.329(8) .
N2 C11 1.364(7) .
N3 C13 1.140(9) .
C1 C2 1.371(8) .
C2 C3 1.362(9) .
C3 C4 1.381(9) .
C3 C6 1.456(8) .
C4 C5 1.358(8) .
C6 C6 1.330(15) 5_667
C7 C8 1.382(8) .
C8 C9 1.356(9) .
C9 C10 1.373(9) .
C9 C12 1.474(8) .
C10 C11 1.359(8) .
C12 C12 1.345(15) 5_666
O1A C1A 1.253(19) .
C1A N1A 1.357(18) .
N1A C3A 1.387(19) .
N1A C2A 1.396(19) .
